data_7200509
loop_
_publ_author_name
'Paul, Avijit Kumar'
'Madras, Giridhar'
'Natarajan, Srinivasan'

_publ_section_title
;
 The illustrative use of thiosulfate in the formation of new
 three-dimensional hybrid structures
;
_journal_issue 1
_journal_name_full CrystEngComm
_journal_page_first 55
_journal_paper_doi 10.1039/b817150p
_journal_volume 11
_journal_year 2009
_chemical_formula_sum 'C15 H12 Cd N3 O3 S2'
_chemical_formula_weight 458.80
_chemical_name_common 'Cadmium thiosulfate'
_chemical_name_systematic
;
?
;
_space_group_IT_number 15
_symmetry_cell_setting monoclinic
_symmetry_space_group_name_Hall '-C 2yc'
_symmetry_space_group_name_H-M 'C 1 2/c 1'
_atom_sites_solution_hydrogens geom
_atom_sites_solution_primary direct
_atom_sites_solution_secondary difmap
_cell_angle_alpha 90.00
_cell_angle_beta 107.076(3)
_cell_angle_gamma 90.00
_cell_formula_units_Z 8
_cell_length_a 12.628(2)
_cell_length_b 15.081(2)
_cell_length_c 17.362(3)
_cell_measurement_reflns_used 3729
_cell_measurement_temperature 293(2)
_cell_measurement_theta_max 28.08
_cell_measurement_theta_min 2.16
_cell_volume 3160.7(9)
_computing_cell_refinement 'SAINT (Bruker, 2000)'
_computing_data_collection 'SMART (Bruker, 2000)'
_computing_data_reduction SAINT
_computing_molecular_graphics 'Ortep-3 for windows (Farrugia, 1999) and CAMERON (Watkin et al., 1993)'
_computing_publication_material 'PLATON (Spek, 2003)'
_computing_structure_refinement 'SHELXL-97 (Sheldrick, 1997)'
_computing_structure_solution 'SIR92 (Altomare et al., 1993)'
_diffrn_ambient_temperature 293(2)
_diffrn_measured_fraction_theta_full 0.972
_diffrn_measured_fraction_theta_max 0.972
_diffrn_measurement_device_type 'Bruker SMART CCD area detector'
_diffrn_measurement_method '\f and \w scans'
_diffrn_radiation_monochromator graphite
_diffrn_radiation_source 'fine-focus sealed tube'
_diffrn_radiation_type MoK\a
_diffrn_radiation_wavelength 0.71073
_diffrn_reflns_av_R_equivalents 0.0305
_diffrn_reflns_av_sigmaI/netI 0.0341
_diffrn_reflns_limit_h_max 16
_diffrn_reflns_limit_h_min -15
_diffrn_reflns_limit_k_max 19
_diffrn_reflns_limit_k_min -19
_diffrn_reflns_limit_l_max 20
_diffrn_reflns_limit_l_min -22
_diffrn_reflns_number 13654
_diffrn_reflns_theta_full 28.08
_diffrn_reflns_theta_max 28.08
_diffrn_reflns_theta_min 2.16
_exptl_absorpt_coefficient_mu 1.665
_exptl_absorpt_correction_T_max 0.8646
_exptl_absorpt_correction_T_min 0.8252
_exptl_absorpt_correction_type multi-scan
_exptl_absorpt_process_details '(SADABS; Sheldrick, 1996)'
_exptl_crystal_colour 'Color less'
_exptl_crystal_density_diffrn 1.928
_exptl_crystal_density_method 'not measured'
_exptl_crystal_description 'Plate like'
_exptl_crystal_F_000 1816
_exptl_crystal_size_max 0.12
_exptl_crystal_size_mid 0.11
_exptl_crystal_size_min 0.09
_refine_diff_density_max 0.631
_refine_diff_density_min -0.332
_refine_diff_density_rms 0.093
_refine_ls_extinction_method none
_refine_ls_goodness_of_fit_ref 1.090
_refine_ls_hydrogen_treatment constr
_refine_ls_matrix_type full
_refine_ls_number_parameters 218
_refine_ls_number_reflns 3729
_refine_ls_number_restraints 0
_refine_ls_restrained_S_all 1.090
_refine_ls_R_factor_all 0.0433
_refine_ls_R_factor_gt 0.0332
_refine_ls_shift/su_max 0.002
_refine_ls_shift/su_mean 0.000
_refine_ls_structure_factor_coef Fsqd
_refine_ls_weighting_details 'calc w=1/[\s^2^(Fo^2^)+(0.0277P)^2^+3.3819P] where P=(Fo^2^+2Fc^2^)/3'
_refine_ls_weighting_scheme calc
_refine_ls_wR_factor_gt 0.0700
_refine_ls_wR_factor_ref 0.0742
_reflns_number_gt 3172
_reflns_number_total 3729
_reflns_threshold_expression >2sigma(I)
_cod_data_source_file b817150p.txt
_cod_data_source_block Compound(2)
_cod_depositor_comments
;
The following automatic conversions were performed:
'_symmetry_cell_setting' value 'Monoclinic' changed to 'monoclinic'
according to '/home/saulius/struct/CIF-dictionaries/cif_core.dic'
dictionary named 'cif_core.dic' version 2.4.1 from 2010-06-29.

Automatic conversion script
Id: cif_fix_enum 1527 2010-12-29 10:47:43Z saulius 
;
_cod_original_cell_volume 3160.8(9)
_cod_original_sg_symbol_H-M C2/c
_cod_database_code 7200509

loop_
_symmetry_equiv_pos_as_xyz
'x, y, z'
'-x, y, -z+1/2'
'x+1/2, y+1/2, z'
'-x+1/2, y+1/2, -z+1/2'
'-x, -y, -z'
'x, -y, z-1/2'
'-x+1/2, -y+1/2, -z'
'x+1/2, -y+1/2, z-1/2'

loop_
_atom_site_label
_atom_site_type_symbol
_atom_site_fract_x
_atom_site_fract_y
_atom_site_fract_z
_atom_site_U_iso_or_equiv
_atom_site_adp_type
_atom_site_occupancy
_atom_site_symmetry_multiplicity
_atom_site_calc_flag
_atom_site_refinement_flags
_atom_site_disorder_assembly
_atom_site_disorder_group
Cd1 Cd 0.5000 0.495876(18) 0.2500 0.02168(9) Uani 1 2 d S . .
Cd2 Cd 0.5000 1.01410(2) 0.7500 0.02664(9) Uani 1 2 d S . .
O1 O 0.1804(2) 1.00778(16) 0.74475(16) 0.0457(6) Uani 1 1 d . . .
O2 O 0.1417(2) 1.03308(17) 0.60204(16) 0.0510(7) Uani 1 1 d . . .
O3 O 0.29037(18) 0.93567(14) 0.67241(13) 0.0361(5) Uani 1 1 d . . .
N1 N 0.5770(2) 0.39060(16) 0.35082(15) 0.0267(5) Uani 1 1 d . . .
N2 N 0.5388(2) 0.61678(16) 0.34332(15) 0.0278(6) Uani 1 1 d . . .
N3 N 0.5248(2) 0.92307(16) 0.64955(15) 0.0297(6) Uani 1 1 d . . .
S1 S 0.33694(7) 1.11724(6) 0.69911(7) 0.0493(3) Uani 1 1 d . . .
S2 S 0.22616(6) 1.01478(5) 0.67656(5) 0.02896(18) Uani 1 1 d . . .
C1 C 0.5958(2) 0.40626(18) 0.42944(17) 0.0253(6) Uani 1 1 d . . .
H1 H 0.5610 0.4547 0.4448 0.030 Uiso 1 1 calc R . .
C2 C 0.6638(2) 0.35441(18) 0.48890(18) 0.0256(6) Uani 1 1 d . . .
H2 H 0.6766 0.3697 0.5428 0.031 Uiso 1 1 calc R . .
C3 C 0.7135(2) 0.27920(18) 0.46853(17) 0.0230(6) Uani 1 1 d . . .
C4 C 0.6908(3) 0.26135(19) 0.38681(18) 0.0293(7) Uani 1 1 d . . .
H4 H 0.7193 0.2106 0.3698 0.035 Uiso 1 1 calc R . .
C5 C 0.6260(3) 0.3189(2) 0.33114(18) 0.0307(7) Uani 1 1 d . . .
H5 H 0.6157 0.3074 0.2768 0.037 Uiso 1 1 calc R . .
C6 C 0.4616(3) 0.6804(2) 0.33174(18) 0.0315(7) Uani 1 1 d . . .
H6 H 0.4035 0.6798 0.2842 0.038 Uiso 1 1 calc R . .
C7 C 0.4641(3) 0.7461(2) 0.3864(2) 0.0319(7) Uani 1 1 d . . .
H7 H 0.4103 0.7903 0.3744 0.038 Uiso 1 1 calc R . .
C8 C 0.5465(3) 0.74742(18) 0.45992(19) 0.0256(7) Uani 1 1 d . . .
C9 C 0.6288(3) 0.68300(19) 0.47115(19) 0.0304(7) Uani 1 1 d . . .
H9 H 0.6874 0.6816 0.5184 0.037 Uiso 1 1 calc R . .
C10 C 0.6220(3) 0.62140(19) 0.41118(19) 0.0303(7) Uani 1 1 d . . .
H10 H 0.6792 0.5805 0.4187 0.036 Uiso 1 1 calc R . .
C11 C 0.4609(3) 0.9340(2) 0.57361(19) 0.0315(7) Uani 1 1 d . . .
H11 H 0.4088 0.9794 0.5628 0.038 Uiso 1 1 calc R . .
C12 C 0.4685(3) 0.88131(19) 0.51092(19) 0.0305(7) Uani 1 1 d . . .
H12 H 0.4241 0.8930 0.4589 0.037 Uiso 1 1 calc R . .
C13 C 0.5423(2) 0.81069(19) 0.52483(18) 0.0264(6) Uani 1 1 d . . .
C14 C 0.6082(3) 0.7994(2) 0.60351(19) 0.0382(8) Uani 1 1 d . . .
H14 H 0.6595 0.7534 0.6163 0.046 Uiso 1 1 calc R . .
C15 C 0.5974(3) 0.8565(2) 0.6627(2) 0.0393(8) Uani 1 1 d . . .
H15 H 0.6435 0.8482 0.7148 0.047 Uiso 1 1 calc R . .

loop_
_atom_site_aniso_label
_atom_site_aniso_U_11
_atom_site_aniso_U_22
_atom_site_aniso_U_33
_atom_site_aniso_U_23
_atom_site_aniso_U_13
_atom_site_aniso_U_12
Cd1 0.02436(17) 0.02018(14) 0.01839(16) 0.000 0.00299(12) 0.000
Cd2 0.02745(18) 0.02807(16) 0.02579(18) 0.000 0.00996(13) 0.000
O1 0.0360(15) 0.0625(17) 0.0448(16) -0.0129(12) 0.0215(12) -0.0064(11)
O2 0.0326(14) 0.0573(16) 0.0513(17) 0.0089(13) -0.0061(12) 0.0026(12)
O3 0.0417(13) 0.0345(12) 0.0317(13) -0.0041(10) 0.0100(11) 0.0068(10)
N1 0.0278(14) 0.0282(12) 0.0233(13) 0.0061(10) 0.0063(11) 0.0056(10)
N2 0.0310(14) 0.0275(13) 0.0248(14) -0.0016(10) 0.0081(11) -0.0012(10)
N3 0.0294(15) 0.0314(13) 0.0288(15) -0.0047(11) 0.0093(12) -0.0014(11)
S1 0.0288(5) 0.0308(4) 0.0812(8) 0.0069(4) 0.0052(5) -0.0016(3)
S2 0.0221(4) 0.0315(4) 0.0323(4) -0.0015(3) 0.0066(3) 0.0015(3)
C1 0.0254(16) 0.0248(14) 0.0263(16) 0.0030(12) 0.0084(13) 0.0047(11)
C2 0.0304(17) 0.0245(14) 0.0211(15) 0.0023(12) 0.0060(13) 0.0019(12)
C3 0.0215(15) 0.0218(13) 0.0234(16) 0.0047(12) 0.0033(12) 0.0010(11)
C4 0.0336(18) 0.0277(15) 0.0236(17) -0.0006(12) 0.0036(14) 0.0080(12)
C5 0.0359(18) 0.0319(16) 0.0214(16) 0.0026(13) 0.0038(13) 0.0065(13)
C6 0.0326(18) 0.0378(17) 0.0225(16) -0.0023(13) 0.0055(13) 0.0032(13)
C7 0.0317(18) 0.0354(17) 0.0276(18) -0.0021(13) 0.0073(14) 0.0046(13)
C8 0.0265(16) 0.0255(14) 0.0260(17) -0.0012(11) 0.0099(13) -0.0043(11)
C9 0.0309(17) 0.0296(15) 0.0283(17) -0.0035(13) 0.0048(14) -0.0008(13)
C10 0.0301(17) 0.0274(15) 0.0329(18) -0.0014(13) 0.0083(14) 0.0023(12)
C11 0.0309(18) 0.0305(16) 0.0325(18) -0.0010(13) 0.0086(14) 0.0036(13)
C12 0.0346(18) 0.0307(16) 0.0239(16) -0.0002(12) 0.0050(13) 0.0003(13)
C13 0.0284(16) 0.0279(15) 0.0240(16) -0.0035(12) 0.0095(13) -0.0056(12)
C14 0.040(2) 0.0406(18) 0.0305(19) -0.0068(15) 0.0043(15) 0.0112(15)
C15 0.044(2) 0.0452(19) 0.0242(17) -0.0055(14) 0.0025(15) 0.0077(16)

loop_
_atom_type_symbol
_atom_type_description
_atom_type_scat_dispersion_real
_atom_type_scat_dispersion_imag
_atom_type_scat_source
C C 0.0033 0.0016 'International Tables Vol C Tables 4.2.6.8 and 6.1.1.4'
H H 0.0000 0.0000 'International Tables Vol C Tables 4.2.6.8 and 6.1.1.4'
N N 0.0061 0.0033 'International Tables Vol C Tables 4.2.6.8 and 6.1.1.4'
O O 0.0106 0.0060 'International Tables Vol C Tables 4.2.6.8 and 6.1.1.4'
S S 0.1246 0.1234 'International Tables Vol C Tables 4.2.6.8 and 6.1.1.4'
Cd Cd -0.8075 1.2024 'International Tables Vol C Tables 4.2.6.8 and 6.1.1.4'

loop_
_geom_angle_atom_site_label_1
_geom_angle_atom_site_label_2
_geom_angle_atom_site_label_3
_geom_angle
_geom_angle_site_symmetry_1
_geom_angle_site_symmetry_3
_geom_angle_publ_flag
O1 Cd1 O1 177.26(12) 8_565 7_566 ?
O1 Cd1 N1 98.74(9) 8_565 2_655 ?
O1 Cd1 N1 79.39(8) 7_566 2_655 ?
O1 Cd1 N1 79.39(8) 8_565 . ?
O1 Cd1 N1 98.74(9) 7_566 . ?
N1 Cd1 N1 95.08(12) 2_655 . ?
O1 Cd1 N2 92.10(9) 8_565 . ?
O1 Cd1 N2 89.99(9) 7_566 . ?
N1 Cd1 N2 167.50(8) 2_655 . ?
N1 Cd1 N2 93.02(9) . . ?
O1 Cd1 N2 89.99(9) 8_565 2_655 ?
O1 Cd1 N2 92.10(9) 7_566 2_655 ?
N1 Cd1 N2 93.02(9) 2_655 2_655 ?
N1 Cd1 N2 167.50(8) . 2_655 ?
N2 Cd1 N2 80.69(12) . 2_655 ?
N3 Cd2 N3 107.15(13) . 2_656 ?
N3 Cd2 S1 110.65(7) . 2_656 ?
N3 Cd2 S1 112.28(7) 2_656 2_656 ?
N3 Cd2 S1 112.28(7) . . ?
N3 Cd2 S1 110.65(7) 2_656 . ?
S1 Cd2 S1 103.92(4) 2_656 . ?
S2 O1 Cd1 131.44(16) . 7_566 ?
C1 N1 C5 116.6(2) . . ?
C1 N1 Cd1 123.47(19) . . ?
C5 N1 Cd1 118.45(19) . . ?
C10 N2 C6 116.5(3) . . ?
C10 N2 Cd1 126.26(19) . . ?
C6 N2 Cd1 116.7(2) . . ?
C15 N3 C11 116.5(3) . . ?
C15 N3 Cd2 123.8(2) . . ?
C11 N3 Cd2 119.6(2) . . ?
S2 S1 Cd2 92.48(4) . . ?
O2 S2 O3 112.87(15) . . ?
O2 S2 O1 112.03(16) . . ?
O3 S2 O1 109.77(14) . . ?
O2 S2 S1 108.17(12) . . ?
O3 S2 S1 105.61(10) . . ?
O1 S2 S1 108.05(11) . . ?
N1 C1 C2 123.4(3) . . ?
N1 C1 H1 118.3 . . ?
C2 C1 H1 118.3 . . ?
C1 C2 C3 120.1(3) . . ?
C1 C2 H2 120.0 . . ?
C3 C2 H2 120.0 . . ?
C4 C3 C2 116.4(3) . . ?
C4 C3 C3 122.1(3) . 7_656 ?
C2 C3 C3 121.5(3) . 7_656 ?
C5 C4 C3 119.8(3) . . ?
C5 C4 H4 120.1 . . ?
C3 C4 H4 120.1 . . ?
N1 C5 C4 123.7(3) . . ?
N1 C5 H5 118.2 . . ?
C4 C5 H5 118.2 . . ?
N2 C6 C7 123.2(3) . . ?
N2 C6 H6 118.4 . . ?
C7 C6 H6 118.4 . . ?
C6 C7 C8 120.4(3) . . ?
C6 C7 H7 119.8 . . ?
C8 C7 H7 119.8 . . ?
C7 C8 C9 116.4(3) . . ?
C7 C8 C13 121.3(3) . . ?
C9 C8 C13 122.1(3) . . ?
C10 C9 C8 119.0(3) . . ?
C10 C9 H9 120.5 . . ?
C8 C9 H9 120.5 . . ?
N2 C10 C9 124.2(3) . . ?
N2 C10 H10 117.9 . . ?
C9 C10 H10 117.9 . . ?
N3 C11 C12 123.2(3) . . ?
N3 C11 H11 118.4 . . ?
C12 C11 H11 118.4 . . ?
C11 C12 C13 120.4(3) . . ?
C11 C12 H12 119.8 . . ?
C13 C12 H12 119.8 . . ?
C14 C13 C12 116.3(3) . . ?
C14 C13 C8 121.5(3) . . ?
C12 C13 C8 122.1(3) . . ?
C15 C14 C13 119.7(3) . . ?
C15 C14 H14 120.1 . . ?
C13 C14 H14 120.1 . . ?
N3 C15 C14 123.8(3) . . ?
N3 C15 H15 118.1 . . ?
C14 C15 H15 118.1 . . ?

loop_
_geom_bond_atom_site_label_1
_geom_bond_atom_site_label_2
_geom_bond_distance
_geom_bond_site_symmetry_2
_geom_bond_publ_flag
Cd1 O1 2.307(2) 8_565 ?
Cd1 O1 2.307(2) 7_566 ?
Cd1 N1 2.352(2) 2_655 ?
Cd1 N1 2.352(2) . ?
Cd1 N2 2.392(2) . ?
Cd1 N2 2.392(2) 2_655 ?
Cd2 N3 2.312(2) . ?
Cd2 N3 2.312(2) 2_656 ?
Cd2 S1 2.5243(10) 2_656 ?
Cd2 S1 2.5243(9) . ?
O1 S2 1.466(3) . ?
O1 Cd1 2.307(2) 7_566 ?
O2 S2 1.442(2) . ?
O3 S2 1.456(2) . ?
N1 C1 1.336(4) . ?
N1 C5 1.339(4) . ?
N2 C10 1.330(4) . ?
N2 C6 1.340(4) . ?
N3 C15 1.333(4) . ?
N3 C11 1.339(4) . ?
S1 S2 2.0436(12) . ?
C1 C2 1.377(4) . ?
C1 H1 0.9300 . ?
C2 C3 1.391(4) . ?
C2 H2 0.9300 . ?
C3 C4 1.389(4) . ?
C3 C3 1.493(5) 7_656 ?
C4 C5 1.376(4) . ?
C4 H4 0.9300 . ?
C5 H5 0.9300 . ?
C6 C7 1.367(4) . ?
C6 H6 0.9300 . ?
C7 C8 1.390(4) . ?
C7 H7 0.9300 . ?
C8 C9 1.394(4) . ?
C8 C13 1.490(4) . ?
C9 C10 1.379(4) . ?
C9 H9 0.9300 . ?
C10 H10 0.9300 . ?
C11 C12 1.374(4) . ?
C11 H11 0.9300 . ?
C12 C13 1.389(4) . ?
C12 H12 0.9300 . ?
C13 C14 1.385(4) . ?
C14 C15 1.378(4) . ?
C14 H14 0.9300 . ?
C15 H15 0.9300 . ?
